data_7226912
loop_
_publ_author_name
'B\;akowicz, J.'
'Turowska-Tyrk, I.'

_publ_section_title
;
 Structural transformations in crystals induced by radiation and pressure.
 Part 4. The complex influence of high pressure on the path and kinetics
 of the [2 + 2] photodimerization
;
_journal_issue 46
_journal_name_full CrystEngComm
_journal_page_first 8898
_journal_paper_doi 10.1039/C6CE01650B
_journal_volume 18
_journal_year 2016
_chemical_formula_sum 'C19 H18 O'
_chemical_formula_weight 262.33
_space_group_crystal_system orthorhombic
_space_group_IT_number 61
_space_group_name_Hall '-P 2ac 2ab'
_space_group_name_H-M_alt 'P b c a'
_symmetry_space_group_name_Hall '-P 2ac 2ab'
_symmetry_space_group_name_H-M 'P b c a'
_atom_sites_solution_hydrogens mixed
_atom_sites_solution_primary isomor
_atom_sites_solution_secondary geom
_audit_creation_method SHELXL-2014/7
_audit_update_record
;
2016-07-26 deposited with the CCDC.
2016-10-25 downloaded from the CCDC.
;
_cell_angle_alpha 90
_cell_angle_beta 90
_cell_angle_gamma 90
_cell_formula_units_Z 8
_cell_length_a 31.07(4)
_cell_length_b 10.5077(13)
_cell_length_c 8.5590(9)
_cell_measurement_pressure 500000
_cell_measurement_reflns_used 1269
_cell_measurement_temperature 299(2)
_cell_measurement_theta_max 23.34
_cell_measurement_theta_min 6.66
_cell_volume 2794(4)
_computing_cell_refinement 'CrysAlisPro (Rigaku OD, 2015)'
_computing_data_collection 'CrysAlisPro (Rigaku OD, 2015)'
_computing_data_reduction 'CrysAlisPro (Rigaku OD, 2015)'
_computing_molecular_graphics 'ORTEP-3 for Windows (Farrugia, 2012)'
_computing_publication_material 'SHELXL-2014/7 (Sheldrick, 2015)'
_computing_structure_refinement 'SHELXL-2014/7 (Sheldrick, 2015)'
_computing_structure_solution 'SHELXS-2013/1 (Sheldrick, 2008)'
_diffrn_ambient_pressure 500000
_diffrn_ambient_temperature 299(2)
_diffrn_detector_area_resol_mean 15.9718
_diffrn_measured_fraction_theta_full 0.325
_diffrn_measured_fraction_theta_max 0.325
_diffrn_measurement_device_type 'KM4 with Eos CCD'
_diffrn_measurement_method '\f- and \w scans'
_diffrn_radiation_monochromator graphite
_diffrn_radiation_source 'fine-focus sealed tube'
_diffrn_radiation_type MoK\a
_diffrn_radiation_wavelength 0.71073
_diffrn_reflns_av_R_equivalents 0.2076
_diffrn_reflns_av_unetI/netI 0.1231
_diffrn_reflns_Laue_measured_fraction_full 0.325
_diffrn_reflns_Laue_measured_fraction_max 0.325
_diffrn_reflns_limit_h_max 9
_diffrn_reflns_limit_h_min -9
_diffrn_reflns_limit_k_max 12
_diffrn_reflns_limit_k_min -12
_diffrn_reflns_limit_l_max 9
_diffrn_reflns_limit_l_min -9
_diffrn_reflns_number 11138
_diffrn_reflns_point_group_measured_fraction_full 0.325
_diffrn_reflns_point_group_measured_fraction_max 0.325
_diffrn_reflns_theta_full 24.464
_diffrn_reflns_theta_max 24.464
_diffrn_reflns_theta_min 6.688
_exptl_absorpt_coefficient_mu 0.075
_exptl_absorpt_correction_T_max 1.00000
_exptl_absorpt_correction_T_min 0.11732
_exptl_absorpt_correction_type analytical
_exptl_absorpt_process_details
;
SCALE3 ABSPACK (Rigaku Oxford Diffraction, 2015).

ABSORB-GUI - analytical corrections for the diamond-anvil cell 
[Angel R.J. & Gonzalez-Platas J. (2013). J. Appl. Cryst. 
46, 252-254].
;
_exptl_crystal_colour colourless
_exptl_crystal_density_diffrn 1.247
_exptl_crystal_description block
_exptl_crystal_F_000 1120
_exptl_crystal_size_max 0.30
_exptl_crystal_size_mid 0.20
_exptl_crystal_size_min 0.12
_refine_diff_density_max 0.193
_refine_diff_density_min -0.151
_refine_diff_density_rms 0.034
_refine_ls_extinction_method none
_refine_ls_goodness_of_fit_ref 1.093
_refine_ls_hydrogen_treatment constr
_refine_ls_matrix_type full
_refine_ls_number_parameters 89
_refine_ls_number_reflns 751
_refine_ls_number_restraints 58
_refine_ls_restrained_S_all 1.089
_refine_ls_R_factor_all 0.2111
_refine_ls_R_factor_gt 0.1183
_refine_ls_shift/su_max 0.000
_refine_ls_shift/su_mean 0.000
_refine_ls_structure_factor_coef Fsqd
_refine_ls_weighting_details 'w=1/[\s^2^(Fo^2^)+(0.1952P)^2^+2.3663P] where P=(Fo^2^+2Fc^2^)/3'
_refine_ls_weighting_scheme calc
_refine_ls_wR_factor_gt 0.3153
_refine_ls_wR_factor_ref 0.3792
_reflns_Friedel_coverage 0.000
_reflns_number_gt 375
_reflns_number_total 751
_reflns_threshold_expression 'I > 2\s(I)'
_cod_data_source_file c6ce01650b2.cif
_cod_data_source_block 8.7%P_0.5GPa
_cod_depositor_comments 'Adding full bibliography for 7226912--7226923.cif.'
_cod_database_code 7226912
_shelx_shelxl_version_number 2014/7
_shelx_space_group_comment
;
The symmetry employed for this shelxl refinement is uniquely defined
by the following loop, which should always be used as a source of
symmetry information in preference to the above space-group names.
They are only intended as comments.
;

loop_
_space_group_symop_operation_xyz
'x, y, z'
'-x+1/2, -y, z+1/2'
'-x, y+1/2, -z+1/2'
'x+1/2, -y+1/2, -z'
'-x, -y, -z'
'x-1/2, y, -z-1/2'
'x, -y-1/2, z-1/2'
'-x-1/2, y-1/2, z'

loop_
_atom_site_label
_atom_site_type_symbol
_atom_site_fract_x
_atom_site_fract_y
_atom_site_fract_z
_atom_site_U_iso_or_equiv
_atom_site_adp_type
_atom_site_occupancy
_atom_site_site_symmetry_order
_atom_site_calc_flag
_atom_site_refinement_flags_posn
_atom_site_refinement_flags_adp
_atom_site_refinement_flags_occupancy
_atom_site_disorder_assembly
_atom_site_disorder_group
O1M O 0.4575(5) 0.7560(6) 0.0020(7) 0.084(11) Uani 1 1 d D . . . .
C2M C 0.4167(5) 0.6254(8) 0.1873(11) 0.072(3) Uiso 1 1 d D . . . .
H2M H 0.4125 0.6778 0.2808 0.086 Uiso 1 1 calc R U . A 1
C6M C 0.3778(9) 0.6299(11) 0.0982(12) 0.088(4) Uiso 1 1 d . . . . .
H6M1 H 0.3790 0.5662 0.0162 0.105 Uiso 1 1 calc R U . . .
H6M2 H 0.3752 0.7127 0.0491 0.105 Uiso 1 1 calc R U . . .
C7M C 0.3397(4) 0.6064(7) 0.1972(9) 0.084(3) Uiso 1 1 d G . . . .
C8M C 0.3194(5) 0.4866(6) 0.1942(9) 0.095(4) Uiso 1 1 d G . . . .
H8M H 0.3307 0.4220 0.1276 0.115 Uiso 1 1 d G U . . .
C9M C 0.2838(5) 0.4591(7) 0.2845(11) 0.120(5) Uiso 1 1 d G . . . .
H9M H 0.2712 0.3764 0.2808 0.144 Uiso 1 1 d G U . . .
C10M C 0.2665(5) 0.5532(9) 0.3808(10) 0.143(6) Uiso 1 1 d G . . . .
H10M H 0.2419 0.5348 0.4427 0.172 Uiso 1 1 d G U . . .
C11M C 0.2854(5) 0.6762(7) 0.3871(9) 0.110(5) Uiso 1 1 d G . . . .
H11M H 0.2735 0.7408 0.4520 0.132 Uiso 1 1 d G U . . .
C12M C 0.3222(5) 0.7009(5) 0.2956(10) 0.098(4) Uiso 1 1 d G . . . .
H12M H 0.3354 0.7828 0.3004 0.118 Uiso 1 1 d G U . . .
C1M C 0.4565(6) 0.6756(9) 0.1019(11) 0.061(2) Uiso 0.912(9) 1 d D U P B 1
C3M C 0.4333(6) 0.4929(8) 0.2413(12) 0.061(2) Uiso 0.912(9) 1 d D U P B 1
H3M1 H 0.4194 0.4684 0.3382 0.074 Uiso 0.912(9) 1 calc R U P B 1
H3M2 H 0.4268 0.4291 0.1628 0.074 Uiso 0.912(9) 1 calc R U P B 1
C4M C 0.4824(6) 0.5030(9) 0.2654(11) 0.061(2) Uiso 0.912(9) 1 d D U P B 1
H4M1 H 0.4892 0.5176 0.3745 0.074 Uiso 0.912(9) 1 calc R U P B 1
H4M2 H 0.4967 0.4260 0.2308 0.074 Uiso 0.912(9) 1 calc R U P B 1
C5M C 0.4953(6) 0.6138(8) 0.1678(10) 0.061(2) Uiso 0.912(9) 1 d D U P B 1
C13M C 0.5350(6) 0.6588(9) 0.1324(11) 0.062(3) Uiso 0.912(9) 1 d D U P B 1
H13M H 0.5351 0.7211 0.0552 0.075 Uiso 0.912(9) 1 calc R U P B 1
C14M C 0.5771(5) 0.6283(7) 0.1916(9) 0.059(3) Uiso 0.912(9) 1 d DG U P B 1
C15M C 0.5849(5) 0.5360(7) 0.3099(8) 0.075(4) Uiso 0.912(9) 1 d DG U P B 1
H15M H 0.5614 0.4896 0.3527 0.091 Uiso 0.912(9) 1 d G U P B 1
C16M C 0.6272(6) 0.5121(6) 0.3647(8) 0.082(4) Uiso 0.912(9) 1 d G U P B 1
H16M H 0.6322 0.4497 0.4434 0.098 Uiso 0.912(9) 1 d G U P B 1
C17M C 0.6618(5) 0.5808(8) 0.3024(10) 0.088(4) Uiso 0.912(9) 1 d G U P B 1
H17M H 0.6902 0.5662 0.3403 0.105 Uiso 0.912(9) 1 d G U P B 1
C18M C 0.6545(5) 0.6707(7) 0.1845(10) 0.086(4) Uiso 0.912(9) 1 d G U P B 1
H18M H 0.6779 0.7172 0.1421 0.103 Uiso 0.912(9) 1 d G U P B 1
C19M C 0.6127(5) 0.6924(6) 0.1289(8) 0.072(4) Uiso 0.912(9) 1 d DG U P B 1
H19M H 0.6083 0.7519 0.0467 0.086 Uiso 0.912(9) 1 d G U P B 1
C1D C 0.4546(12) 0.660(3) 0.087(6) 0.058(9) Uiso 0.088(9) 1 d D U P B 2
C3D C 0.4335(12) 0.523(5) 0.296(5) 0.058(9) Uiso 0.088(9) 1 d D U P B 2
H3D1 H 0.4216 0.4406 0.2679 0.070 Uiso 0.088(9) 1 calc R U P B 2
H3D2 H 0.4261 0.5417 0.4031 0.070 Uiso 0.088(9) 1 calc R U P B 2
C4D C 0.4823(11) 0.524(6) 0.273(3) 0.058(9) Uiso 0.088(9) 1 d D U P B 2
H4D1 H 0.4948 0.4423 0.3022 0.070 Uiso 0.088(9) 1 calc R U P B 2
H4D2 H 0.4957 0.5904 0.3347 0.070 Uiso 0.088(9) 1 calc R U P B 2
C5D C 0.4870(7) 0.549(2) 0.098(2) 0.058(9) Uiso 0.088(9) 1 d D U P B 2
C13D C 0.5286(7) 0.566(3) 0.008(4) 0.075(18) Uiso 0.088(9) 1 d D U P B 2
H13D H 0.5257 0.6434 -0.0542 0.090 Uiso 0.088(9) 1 calc R U P B 2
C14D C 0.5702(12) 0.576(5) 0.096(6) 0.047(16) Uiso 0.088(9) 1 d DG U P B 2
C15D C 0.5807(19) 0.510(6) 0.236(7) 0.09(2) Uiso 0.088(9) 1 d DG U P B 2
H15D H 0.5612 0.4483 0.2769 0.113 Uiso 0.088(9) 1 d G U P B 2
C16D C 0.620(2) 0.536(8) 0.315(8) 0.068(11) Uiso 0.088(9) 1 d G U P B 2
H16D H 0.6265 0.4905 0.4086 0.082 Uiso 0.088(9) 1 d G U P B 2
C17D C 0.6484(19) 0.627(8) 0.256(9) 0.076(11) Uiso 0.088(9) 1 d G U P B 2
H17D H 0.6744 0.6457 0.3101 0.092 Uiso 0.088(9) 1 d G U P B 2
C18D C 0.6386(16) 0.691(7) 0.117(9) 0.09(2) Uiso 0.088(9) 1 d G U P B 2
H18D H 0.6580 0.7533 0.0771 0.103 Uiso 0.088(9) 1 d G U P B 2
C19D C 0.6003(14) 0.664(6) 0.038(7) 0.083(19) Uiso 0.088(9) 1 d DG U P B 2
H19D H 0.5945 0.7067 -0.0575 0.100 Uiso 0.088(9) 1 d G U P B 2

loop_
_atom_site_aniso_label
_atom_site_aniso_U_11
_atom_site_aniso_U_22
_atom_site_aniso_U_33
_atom_site_aniso_U_23
_atom_site_aniso_U_13
_atom_site_aniso_U_12
O1M 0.06(4) 0.094(4) 0.101(4) 0.047(3) -0.004(7) 0.008(7)

loop_
_atom_type_symbol
_atom_type_description
_atom_type_scat_dispersion_real
_atom_type_scat_dispersion_imag
_atom_type_scat_source
C C 0.0033 0.0016 'International Tables Vol C Tables 4.2.6.8 and 6.1.1.4'
H H 0.0000 0.0000 'International Tables Vol C Tables 4.2.6.8 and 6.1.1.4'
O O 0.0106 0.0060 'International Tables Vol C Tables 4.2.6.8 and 6.1.1.4'

loop_
_geom_angle_atom_site_label_1
_geom_angle_atom_site_label_2
_geom_angle_atom_site_label_3
_geom_angle
_geom_angle_site_symmetry_1
_geom_angle_site_symmetry_3
C6M C2M C1D 110(2) . .
C6M C2M C3D 130(2) . .
C1D C2M C3D 104.6(8) . .
C6M C2M C1M 114.7(10) . .
C6M C2M C3M 117.9(11) . .
C1M C2M C3M 100.5(10) . .
C6M C2M H2M 107.7 . .
C1M C2M H2M 107.7 . .
C3M C2M H2M 107.7 . .
C2M C6M C7M 111.5(8) . .
C2M C6M H6M1 109.3 . .
C7M C6M H6M1 109.3 . .
C2M C6M H6M2 109.3 . .
C7M C6M H6M2 109.3 . .
H6M1 C6M H6M2 108.0 . .
C8M C7M C12M 117.9 . .
C8M C7M C6M 119.8(7) . .
C12M C7M C6M 122.2(7) . .
C9M C8M C7M 122.4 . .
C9M C8M H8M 118.7 . .
C7M C8M H8M 118.9 . .
C8M C9M C10M 119.4 . .
C8M C9M H9M 120.1 . .
C10M C9M H9M 120.4 . .
C9M C10M C11M 120.5 . .
C9M C10M H10M 119.7 . .
C11M C10M H10M 119.8 . .
C12M C11M C10M 118.8 . .
C12M C11M H11M 120.5 . .
C10M C11M H11M 120.7 . .
C11M C12M C7M 120.9 . .
C11M C12M H12M 119.4 . .
C7M C12M H12M 119.7 . .
O1M C1M C5M 123.9(13) . .
O1M C1M C2M 127.1(13) . .
C5M C1M C2M 109.0(8) . .
C4M C3M C2M 107.8(10) . .
C4M C3M H3M1 110.1 . .
C2M C3M H3M1 110.1 . .
C4M C3M H3M2 110.1 . .
C2M C3M H3M2 110.1 . .
H3M1 C3M H3M2 108.5 . .
C5M C4M C3M 104.2(10) . .
C5M C4M H4M1 110.9 . .
C3M C4M H4M1 110.9 . .
C5M C4M H4M2 110.9 . .
C3M C4M H4M2 110.9 . .
H4M1 C4M H4M2 108.9 . .
C13M C5M C1M 120.2(9) . .
C13M C5M C4M 130.0(12) . .
C1M C5M C4M 109.7(11) . .
C5M C13M C14M 132.1(9) . .
C5M C13M H13M 113.9 . .
C14M C13M H13M 113.9 . .
C19M C14M C15M 117.7 . .
C19M C14M C13M 118.4(7) . .
C15M C14M C13M 123.9(7) . .
C16M C15M C14M 121.0 . .
C16M C15M H15M 119.5 . .
C14M C15M H15M 119.5 . .
C17M C16M C15M 119.6 . .
C17M C16M H16M 120.1 . .
C15M C16M H16M 120.3 . .
C16M C17M C18M 119.9 . .
C16M C17M H17M 119.9 . .
C18M C17M H17M 120.2 . .
C17M C18M C19M 120.3 . .
C17M C18M H18M 119.9 . .
C19M C18M H18M 119.8 . .
C18M C19M C14M 121.6 . .
C18M C19M H19M 119.4 . .
C14M C19M H19M 119.0 . .
O1M C1D C2M 125.9(16) . .
O1M C1D C5D 126.8(15) . .
C2M C1D C5D 107.1(9) . .
C2M C3D C4D 105.3(9) . .
C2M C3D H3D1 110.7 . .
C4D C3D H3D1 110.7 . .
C2M C3D H3D2 110.7 . .
C4D C3D H3D2 110.7 . .
H3D1 C3D H3D2 108.8 . .
C3D C4D C5D 102.6(11) . .
C3D C4D H4D1 111.2 . .
C5D C4D H4D1 111.2 . .
C3D C4D H4D2 111.2 . .
C5D C4D H4D2 111.2 . .
H4D1 C4D H4D2 109.2 . .
C13D C5D C4D 127(2) . .
C13D C5D C1D 116(2) . .
C4D C5D C1D 97.3(14) . .
C13D C5D C13D 93.6(14) . 5_665
C4D C5D C13D 114(2) . 5_665
C1D C5D C13D 110(2) . 5_665
C14D C13D C5D 119(3) . .
C14D C13D C5D 127(3) . 5_665
C5D C13D C5D 86.4(14) . 5_665
C14D C13D H13D 107.1 . .
C5D C13D H13D 107.1 . .
C5D C13D H13D 107.1 5_665 .
C19D C14D C15D 117.9 . .
C19D C14D C13D 116(2) . .
C15D C14D C13D 126(2) . .
C16D C15D C14D 120.5 . .
C16D C15D H15D 119.8 . .
C14D C15D H15D 119.7 . .
C17D C16D C15D 119.9 . .
C17D C16D H16D 120.3 . .
C15D C16D H16D 119.9 . .
C18D C17D C16D 120.0 . .
C18D C17D H17D 119.8 . .
C16D C17D H17D 120.2 . .
C17D C18D C19D 119.8 . .
C17D C18D H18D 120.1 . .
C19D C18D H18D 120.1 . .
C18D C19D C14D 121.8 . .
C18D C19D H19D 119.0 . .
C14D C19D H19D 119.2 . .

loop_
_geom_bond_atom_site_label_1
_geom_bond_atom_site_label_2
_geom_bond_distance
_geom_bond_site_symmetry_2
O1M C1M 1.203(9) .
O1M C1D 1.245(15) .
C2M C6M 1.43(3) .
C2M C1D 1.503(10) .
C2M C3D 1.515(10) .
C2M C1M 1.530(15) .
C2M C3M 1.555(12) .
C2M H2M 0.9800 .
C6M C7M 1.48(3) .
C6M H6M1 0.9700 .
C6M H6M2 0.9700 .
C7M C8M 1.4072 .
C7M C12M 1.4110 .
C8M C9M 1.3805 .
C8M H8M 0.9527 .
C9M C10M 1.3949 .
C9M H9M 0.9546 .
C10M C11M 1.4205 .
C10M H10M 0.9512 .
C11M C12M 1.4097 .
C11M H11M 0.9526 .
C12M H12M 0.9539 .
C1M C5M 1.480(15) .
C3M C4M 1.543(18) .
C3M H3M1 0.9700 .
C3M H3M2 0.9700 .
C4M C5M 1.488(12) .
C4M H4M1 0.9700 .
C4M H4M2 0.9700 .
C5M C13M 1.357(15) .
C13M C14M 1.437(14) .
C13M H13M 0.9300 .
C14M C19M 1.4018 .
C14M C15M 1.4231 .
C15M C16M 1.4186 .
C15M H15M 0.9498 .
C16M C17M 1.3990 .
C16M H16M 0.9528 .
C17M C18M 1.4008 .
C17M H17M 0.9532 .
C18M C19M 1.4014 .
C18M H18M 0.9481 .
C19M H19M 0.9522 .
C1D C5D 1.545(16) .
C3D C4D 1.526(11) .
C3D H3D1 0.9700 .
C3D H3D2 0.9700 .
C4D C5D 1.536(18) .
C4D H4D1 0.9700 .
C4D H4D2 0.9700 .
C5D C13D 1.512(17) .
C5D C13D 1.583(14) 5_665
C13D C14D 1.500(17) .
C13D C5D 1.583(14) 5_665
C13D H13D 0.9800 .
C14D C19D 1.4083 .
C14D C15D 1.4194 .
C15D C16D 1.4166 .
C15D H15D 0.9541 .
C16D C17D 1.4053 .
C16D H16D 0.9504 .
C17D C18D 1.3974 .
C17D H17D 0.9517 .
C18D C19D 1.3992 .
C18D H18D 0.9524 .
C19D H19D 0.9500 .
